data_1562559
loop_
_publ_author_name
'Myslyvchenko, Oleksandr'
'Bondar, Anatolii'
'Petyukh, Vasylii'
'Tikhonova, Irina'
'Tsyganenko, Natalia'

_publ_section_title
;
 Structure of orthorhombic martensite in the Ti92.5Nb5Mo2.5 alloy, its
 deformation and thermal stability
;
_journal_name_full 'Materials Letters'
_journal_page_first 128267
_journal_page_last 128270
_journal_paper_doi 10.1016/j.matlet.2020.128267
_journal_volume 277
_journal_year 2020
_chemical_formula_sum 'Mo2.5 Nb5 Ti92.5'
_space_group_IT_number 63
_space_group_name_Hall '-C 2c 2'
_space_group_name_H-M_alt 'C m c m'
_symmetry_space_group_name_Hall '-C 2c 2'
_symmetry_space_group_name_H-M 'C m c m'
_cell_angle_alpha 90
_cell_angle_beta 90
_cell_angle_gamma 90
_cell_formula_units_Z 4
_cell_length_a 3.0020
_cell_length_b 5.0180
_cell_length_c 4.6840
_cell_volume 70.560
_cod_data_source_file Ti92.5Nb5Mo2.5.cif
_cod_data_source_block /var/www/html/cod/tmp/uploads/1620974735.5788-27B9499A9FD08250.cif
_cod_depositor_comments
;
 Updated bibliographic information.

 Antanas Vaitkus,
 2021-05-16
;
_cod_original_cell_volume 70.500
_cod_original_formula_sum Ti92.5Nb5Mo2.5
_cod_database_code 1562559

loop_
_symmetry_equiv_pos_as_xyz
x,y,z
-x,-y,z+1/2
x,-y,-z
-x,y,-z+1/2
-x,-y,-z
x,y,-z-1/2
-x,y,z
x,-y,z-1/2
x+1/2,y+1/2,z
-x+1/2,-y+1/2,z+1/2
x+1/2,-y+1/2,-z
-x+1/2,y+1/2,-z+1/2
-x+1/2,-y+1/2,-z
x+1/2,y+1/2,-z-1/2
-x+1/2,y+1/2,z
x+1/2,-y+1/2,z-1/2

loop_
_atom_site_label
_atom_site_type_symbol
_atom_site_fract_x
_atom_site_fract_y
_atom_site_fract_z
_atom_site_occupancy
_atom_site_U_iso_or_equiv
Mo1 Mo 0 0.18700 0.25 0.025 0.0
Nb1 Nb 0 0.18700 0.25 0.050 0.0
Ti1 Ti 0 0.18700 0.25 0.925 0.0
